data_7200730
loop_
_publ_author_name
'Cozzi, Franco'
'Bacchi, Sergio'
'Filippini, Giuseppe'
'Pilati, Tullio'
'Gavezzotti, Angelo'

_publ_section_title
;
 Competition between hydrogen bonding and arene--perfluoroarene
 stacking. X-Ray diffraction and molecular simulation on
 5,6,7,8-tetrafluoro-2-naphthoic acid and
 5,6,7,8-tetrafluoro-2-naphthamide crystals
;
_journal_issue 6
_journal_name_full CrystEngComm
_journal_page_first 1122
_journal_paper_doi 10.1039/b820791g
_journal_volume 11
_journal_year 2009
_chemical_formula_moiety 'C11 H5 F4 N O'
_chemical_formula_sum 'C11 H5 F4 N O'
_chemical_formula_weight 243.16
_chemical_name_systematic
;
?
;
_space_group_IT_number 2
_symmetry_cell_setting triclinic
_symmetry_space_group_name_Hall '-P 1'
_symmetry_space_group_name_H-M 'P -1'
_atom_sites_solution_hydrogens geom
_atom_sites_solution_primary direct
_atom_sites_solution_secondary difmap
_audit_creation_method SHELXL-97
_cell_angle_alpha 97.630(10)
_cell_angle_beta 96.440(10)
_cell_angle_gamma 100.470(10)
_cell_formula_units_Z 2
_cell_length_a 4.9386(14)
_cell_length_b 7.250(2)
_cell_length_c 13.210(4)
_cell_measurement_reflns_used 954
_cell_measurement_temperature 93(2)
_cell_measurement_theta_max 27.46
_cell_measurement_theta_min 2.89
_cell_volume 456.5(2)
_computing_cell_refinement 'Bruker SAINT'
_computing_data_collection 'Bruker SMART'
_computing_data_reduction 'Bruker SAINT'
_computing_molecular_graphics 'ORTEP-III (Burnett and Johnson, 1996), Mercury 1.4, CCDC'
_computing_publication_material 'SHELXL-97 (Sheldrick, 1997)'
_computing_structure_refinement 'SHELXL-97 (Sheldrick, 1997)'
_computing_structure_solution
;
M.C. Burla, M. Camalli, B. Carrozzini, G.L. Cascarano, C. Giacovazzo,
G. Polidori, R. Spagna (2003).
SIR2002: the program. J. Appl. Cryst. 36,1103
;
_diffrn_ambient_temperature 93(2)
_diffrn_measured_fraction_theta_full 0.947
_diffrn_measured_fraction_theta_max 0.947
_diffrn_measurement_device_type 'Bruker SMART CCD area-detector'
_diffrn_measurement_method '\w and \f scans'
_diffrn_radiation_monochromator graphite
_diffrn_radiation_source 'fine-focus sealed tube'
_diffrn_radiation_type MoK\a
_diffrn_radiation_wavelength 0.71073
_diffrn_reflns_av_R_equivalents 0.0254
_diffrn_reflns_av_sigmaI/netI 0.0414
_diffrn_reflns_limit_h_max 6
_diffrn_reflns_limit_h_min -6
_diffrn_reflns_limit_k_max 9
_diffrn_reflns_limit_k_min -8
_diffrn_reflns_limit_l_max 17
_diffrn_reflns_limit_l_min -16
_diffrn_reflns_number 3898
_diffrn_reflns_theta_full 27.49
_diffrn_reflns_theta_max 27.49
_diffrn_reflns_theta_min 2.89
_diffrn_standards_decay_% 0.00
_exptl_absorpt_coefficient_mu 0.170
_exptl_absorpt_correction_T_max 1.000000
_exptl_absorpt_correction_T_min 0.718937
_exptl_absorpt_correction_type multi-scan
_exptl_absorpt_process_details 'SADABS, Bruker, 1997'
_exptl_crystal_colour colourless
_exptl_crystal_density_diffrn 1.769
_exptl_crystal_density_method 'not measured'
_exptl_crystal_description table
_exptl_crystal_F_000 244
_exptl_crystal_size_max 0.56
_exptl_crystal_size_mid 0.46
_exptl_crystal_size_min 0.05
_refine_diff_density_max 0.294
_refine_diff_density_min -0.294
_refine_diff_density_rms 0.067
_refine_ls_extinction_method none
_refine_ls_goodness_of_fit_ref 1.032
_refine_ls_hydrogen_treatment refall
_refine_ls_matrix_type full
_refine_ls_number_parameters 174
_refine_ls_number_reflns 2002
_refine_ls_number_restraints 0
_refine_ls_restrained_S_all 1.032
_refine_ls_R_factor_all 0.0722
_refine_ls_R_factor_gt 0.0489
_refine_ls_shift/su_max 0.000
_refine_ls_shift/su_mean 0.000
_refine_ls_structure_factor_coef Fsqd
_refine_ls_weighting_details 'w=1/[\s^2^(Fo^2^)+(0.0801P)^2^] where P=(Fo^2^+2Fc^2^)/3'
_refine_ls_weighting_scheme calc
_refine_ls_wR_factor_gt 0.1250
_refine_ls_wR_factor_ref 0.1422
_reflns_number_gt 1393
_reflns_number_total 2002
_reflns_threshold_expression I>2\s(I)
_cod_data_source_file b820791g.txt
_cod_data_source_block cz10_93k
_cod_database_code 7200730

loop_
_symmetry_equiv_pos_as_xyz
'x, y, z'
'-x, -y, -z'

loop_
_atom_site_label
_atom_site_type_symbol
_atom_site_fract_x
_atom_site_fract_y
_atom_site_fract_z
_atom_site_U_iso_or_equiv
_atom_site_adp_type
_atom_site_occupancy
_atom_site_symmetry_multiplicity
_atom_site_calc_flag
_atom_site_refinement_flags
_atom_site_disorder_assembly
_atom_site_disorder_group
F1 F 1.1669(3) 1.49627(17) 0.71651(10) 0.0339(4) Uani 1 1 d . . .
F2 F 0.7267(3) 1.49253(18) 0.57456(10) 0.0364(4) Uani 1 1 d . . .
F3 F 0.2989(2) 1.19107(17) 0.53116(9) 0.0320(4) Uani 1 1 d . . .
F4 F 0.3096(2) 0.88368(17) 0.62635(9) 0.0300(3) Uani 1 1 d . . .
O1 O 1.2226(3) 0.6886(2) 0.94687(11) 0.0265(4) Uani 1 1 d . . .
N1 N 0.7557(4) 0.5995(3) 0.91809(14) 0.0235(4) Uani 1 1 d . . .
C1 C 0.7529(4) 0.8746(3) 0.77928(16) 0.0220(5) Uani 1 1 d . . .
C2 C 0.9733(4) 0.8777(3) 0.85287(16) 0.0228(5) Uani 1 1 d . . .
C3 C 1.1949(4) 1.0371(3) 0.87598(16) 0.0229(5) Uani 1 1 d . . .
C4 C 1.1918(4) 1.1898(3) 0.82648(16) 0.0251(5) Uani 1 1 d . . .
C5 C 0.9662(4) 1.1907(3) 0.75022(16) 0.0229(5) Uani 1 1 d . . .
C6 C 0.9545(4) 1.3449(3) 0.69634(17) 0.0260(5) Uani 1 1 d . . .
C7 C 0.7352(5) 1.3441(3) 0.62425(16) 0.0274(5) Uani 1 1 d . . .
C8 C 0.5155(4) 1.1873(3) 0.60104(15) 0.0259(5) Uani 1 1 d . . .
C9 C 0.5227(4) 1.0344(3) 0.65012(16) 0.0243(5) Uani 1 1 d . . .
C10 C 0.7453(4) 1.0299(3) 0.72591(15) 0.0219(5) Uani 1 1 d . . .
C11 C 0.9925(4) 0.7145(3) 0.90994(15) 0.0223(5) Uani 1 1 d . . .
H1 H 0.627(5) 0.773(3) 0.7640(16) 0.020(6) Uiso 1 1 d . . .
H3 H 1.344(4) 1.033(3) 0.9285(16) 0.021(5) Uiso 1 1 d . . .
H1N H 0.774(5) 0.513(3) 0.9566(18) 0.025(6) Uiso 1 1 d . . .
H2N H 0.605(5) 0.638(3) 0.9056(18) 0.030(6) Uiso 1 1 d . . .
H4 H 1.350(4) 1.298(3) 0.8421(15) 0.017(5) Uiso 1 1 d . . .

loop_
_atom_site_aniso_label
_atom_site_aniso_U_11
_atom_site_aniso_U_22
_atom_site_aniso_U_33
_atom_site_aniso_U_23
_atom_site_aniso_U_13
_atom_site_aniso_U_12
F1 0.0345(8) 0.0238(7) 0.0406(8) 0.0079(6) -0.0007(6) 0.0000(6)
F2 0.0421(8) 0.0297(8) 0.0394(8) 0.0141(6) -0.0007(6) 0.0101(6)
F3 0.0283(7) 0.0376(8) 0.0314(7) 0.0083(6) -0.0017(5) 0.0114(6)
F4 0.0225(7) 0.0304(7) 0.0348(7) 0.0057(5) -0.0009(5) 0.0022(5)
O1 0.0169(7) 0.0301(9) 0.0341(8) 0.0097(7) 0.0030(6) 0.0057(6)
N1 0.0165(9) 0.0233(10) 0.0324(10) 0.0085(8) 0.0022(7) 0.0061(7)
C1 0.0175(11) 0.0208(11) 0.0267(11) -0.0007(9) 0.0039(8) 0.0038(9)
C2 0.0199(10) 0.0242(11) 0.0257(11) 0.0023(9) 0.0067(8) 0.0071(8)
C3 0.0179(10) 0.0256(11) 0.0247(11) 0.0016(9) 0.0026(8) 0.0047(8)
C4 0.0214(11) 0.0227(11) 0.0290(12) -0.0018(9) 0.0036(9) 0.0029(9)
C5 0.0229(11) 0.0220(11) 0.0245(10) 0.0007(8) 0.0066(8) 0.0063(9)
C6 0.0267(12) 0.0206(11) 0.0304(12) 0.0017(9) 0.0080(9) 0.0027(9)
C7 0.0324(12) 0.0240(11) 0.0287(12) 0.0073(9) 0.0063(10) 0.0095(10)
C8 0.0238(11) 0.0329(12) 0.0225(11) 0.0024(9) 0.0020(8) 0.0119(9)
C9 0.0195(10) 0.0278(12) 0.0248(11) 0.0010(9) 0.0047(8) 0.0038(9)
C10 0.0192(10) 0.0235(11) 0.0239(11) 0.0014(8) 0.0067(8) 0.0058(9)
C11 0.0201(11) 0.0254(11) 0.0217(10) -0.0002(8) 0.0035(8) 0.0074(9)

loop_
_atom_type_symbol
_atom_type_description
_atom_type_scat_dispersion_real
_atom_type_scat_dispersion_imag
_atom_type_scat_source
C C 0.0033 0.0016 'International Tables Vol C Tables 4.2.6.8 and 6.1.1.4'
H H 0.0000 0.0000 'International Tables Vol C Tables 4.2.6.8 and 6.1.1.4'
N N 0.0061 0.0033 'International Tables Vol C Tables 4.2.6.8 and 6.1.1.4'
O O 0.0106 0.0060 'International Tables Vol C Tables 4.2.6.8 and 6.1.1.4'
F F 0.0171 0.0103 'International Tables Vol C Tables 4.2.6.8 and 6.1.1.4'

loop_
_geom_angle_atom_site_label_1
_geom_angle_atom_site_label_2
_geom_angle_atom_site_label_3
_geom_angle
_geom_angle_site_symmetry_1
_geom_angle_site_symmetry_3
_geom_angle_publ_flag
C11 N1 H1N 114.7(15) . . ?
C11 N1 H2N 118.2(16) . . ?
H1N N1 H2N 123(2) . . ?
C2 C1 C10 120.4(2) . . ?
C2 C1 H1 117.9(14) . . ?
C10 C1 H1 121.6(14) . . ?
C1 C2 C3 120.18(19) . . ?
C1 C2 C11 122.16(19) . . ?
C3 C2 C11 117.65(18) . . ?
C4 C3 C2 120.7(2) . . ?
C4 C3 H3 121.9(13) . . ?
C2 C3 H3 117.3(12) . . ?
C3 C4 C5 120.3(2) . . ?
C3 C4 H4 119.7(12) . . ?
C5 C4 H4 120.0(11) . . ?
C6 C5 C4 122.4(2) . . ?
C6 C5 C10 118.51(19) . . ?
C4 C5 C10 119.08(19) . . ?
F1 C6 C7 119.29(18) . . ?
F1 C6 C5 119.13(19) . . ?
C7 C6 C5 121.6(2) . . ?
F2 C7 C6 120.70(19) . . ?
F2 C7 C8 119.18(18) . . ?
C6 C7 C8 120.12(19) . . ?
F3 C8 C9 121.1(2) . . ?
F3 C8 C7 119.11(18) . . ?
C9 C8 C7 119.83(19) . . ?
F4 C9 C8 119.06(18) . . ?
F4 C9 C10 119.05(18) . . ?
C8 C9 C10 121.9(2) . . ?
C1 C10 C9 122.6(2) . . ?
C1 C10 C5 119.32(19) . . ?
C9 C10 C5 118.05(19) . . ?
O1 C11 N1 122.21(18) . . ?
O1 C11 C2 120.35(18) . . ?
N1 C11 C2 117.43(18) . . ?

loop_
_geom_bond_atom_site_label_1
_geom_bond_atom_site_label_2
_geom_bond_distance
_geom_bond_site_symmetry_2
_geom_bond_publ_flag
F1 C6 1.348(2) . ?
F2 C7 1.337(2) . ?
F3 C8 1.339(2) . ?
F4 C9 1.348(2) . ?
O1 C11 1.242(2) . ?
N1 C11 1.331(3) . ?
N1 H1N 0.87(2) . ?
N1 H2N 0.85(2) . ?
C1 C2 1.370(3) . ?
C1 C10 1.409(3) . ?
C1 H1 0.86(2) . ?
C2 C3 1.414(3) . ?
C2 C11 1.496(3) . ?
C3 C4 1.360(3) . ?
C3 H3 0.96(2) . ?
C4 C5 1.417(3) . ?
C4 H4 0.98(2) . ?
C5 C6 1.409(3) . ?
C5 C10 1.419(3) . ?
C6 C7 1.358(3) . ?
C7 C8 1.396(3) . ?
C8 C9 1.360(3) . ?
C9 C10 1.410(3) . ?

loop_
_geom_torsion_atom_site_label_1
_geom_torsion_atom_site_label_2
_geom_torsion_atom_site_label_3
_geom_torsion_atom_site_label_4
_geom_torsion
_geom_torsion_site_symmetry_1
_geom_torsion_site_symmetry_2
_geom_torsion_site_symmetry_3
_geom_torsion_site_symmetry_4
_geom_torsion_publ_flag
C10 C1 C2 C3 0.1(3) . . . . ?
C10 C1 C2 C11 -178.81(18) . . . . ?
C1 C2 C3 C4 0.6(3) . . . . ?
C11 C2 C3 C4 179.55(18) . . . . ?
C2 C3 C4 C5 -0.4(3) . . . . ?
C3 C4 C5 C6 -179.5(2) . . . . ?
C3 C4 C5 C10 -0.4(3) . . . . ?
C4 C5 C6 F1 1.1(3) . . . . ?
C10 C5 C6 F1 -178.07(17) . . . . ?
C4 C5 C6 C7 -179.3(2) . . . . ?
C10 C5 C6 C7 1.6(3) . . . . ?
F1 C6 C7 F2 -0.9(3) . . . . ?
C5 C6 C7 F2 179.41(19) . . . . ?
F1 C6 C7 C8 178.91(19) . . . . ?
C5 C6 C7 C8 -0.7(3) . . . . ?
F2 C7 C8 F3 -1.4(3) . . . . ?
C6 C7 C8 F3 178.72(19) . . . . ?
F2 C7 C8 C9 179.25(18) . . . . ?
C6 C7 C8 C9 -0.6(3) . . . . ?
F3 C8 C9 F4 1.1(3) . . . . ?
C7 C8 C9 F4 -179.61(18) . . . . ?
F3 C8 C9 C10 -178.25(18) . . . . ?
C7 C8 C9 C10 1.1(3) . . . . ?
C2 C1 C10 C9 -179.53(19) . . . . ?
C2 C1 C10 C5 -0.9(3) . . . . ?
F4 C9 C10 C1 -0.9(3) . . . . ?
C8 C9 C10 C1 178.4(2) . . . . ?
F4 C9 C10 C5 -179.51(17) . . . . ?
C8 C9 C10 C5 -0.2(3) . . . . ?
C6 C5 C10 C1 -179.76(18) . . . . ?
C4 C5 C10 C1 1.1(3) . . . . ?
C6 C5 C10 C9 -1.1(3) . . . . ?
C4 C5 C10 C9 179.73(19) . . . . ?
C1 C2 C11 O1 154.4(2) . . . . ?
C3 C2 C11 O1 -24.6(3) . . . . ?
C1 C2 C11 N1 -25.0(3) . . . . ?
C3 C2 C11 N1 156.10(19) . . . . ?

loop_
_cod_related_entry_id
_cod_related_entry_database
_cod_related_entry_code
1 ChemSpider 25940839
